data_4512822
loop_
_publ_author_name
'Guo, Xi'
'Nelson, Amanda K.'
'Slebodnick, Carla'
'Santos, Webster L.'

_publ_section_title
;
 Regio- and Chemoselective Diboration of Allenes with Unsymmetrical
 Diboron: Formation of Vinyl and Allyl Boronic Acid Derivatives
;
_journal_name_full 'ACS Catalysis'
_journal_page_first 2172
_journal_paper_doi 10.1021/acscatal.5b00387
_journal_year 2015
_chemical_formula_moiety 'C31 H32 B2 N2 O2'
_chemical_formula_sum 'C31 H32 B2 N2 O2'
_chemical_formula_weight 486.21
_chemical_name_systematic
;
 ? 
;
_space_group_crystal_system triclinic
_space_group_IT_number 2
_space_group_name_Hall '-P 1'
_space_group_name_H-M_alt 'P -1'
_symmetry_space_group_name_Hall '-P 1'
_symmetry_space_group_name_H-M 'P -1'
_atom_sites_solution_hydrogens geom
_atom_sites_solution_primary direct
_atom_sites_solution_secondary difmap
_audit_creation_date 2012-07-06
_audit_creation_method
;
  Olex2 1.2
  (compiled May  9 2012 12:37:22, GUI svn.r4230)
;
_cell_angle_alpha 85.896(3)
_cell_angle_beta 77.575(3)
_cell_angle_gamma 73.572(3)
_cell_formula_units_Z 2
_cell_length_a 9.5673(4)
_cell_length_b 12.0514(4)
_cell_length_c 12.4802(5)
_cell_measurement_reflns_used 11048
_cell_measurement_temperature 100.00(10)
_cell_measurement_theta_max 32.3742
_cell_measurement_theta_min 3.5182
_cell_volume 1347.80(9)
_computing_cell_refinement
;
CrysAlisPro, Agilent Technologies,
Version 1.171.35.21 (release 20-01-2012 CrysAlis171 .NET)
(compiled Jan 23 2012,18:06:46)
;
_computing_data_collection
;
CrysAlisPro, Agilent Technologies,
Version 1.171.35.21 (release 20-01-2012 CrysAlis171 .NET)
(compiled Jan 23 2012,18:06:46)
;
_computing_data_reduction
;
CrysAlisPro, Agilent Technologies,
Version 1.171.35.21 (release 20-01-2012 CrysAlis171 .NET)
(compiled Jan 23 2012,18:06:46)
;
_computing_molecular_graphics
;
O. V. Dolomanov, L. J. Bourhis, R. J. Gildea, J. A. K. Howard and H. Puschmann,
OLEX2: a complete structure solution, refinement and analysis program.
J. Appl. Cryst. (2009). 42, 339-341.
;
_computing_publication_material
;
O. V. Dolomanov, L. J. Bourhis, R. J. Gildea, J. A. K. Howard and H. Puschmann,
OLEX2: a complete structure solution, refinement and analysis program.
J. Appl. Cryst. (2009). 42, 339-341.
;
_computing_structure_refinement
;
SHELXL, G.M. Sheldrick, Acta Cryst.
(2008). A64, 112-122
;
_computing_structure_solution
;
SHELXS, G.M. Sheldrick, Acta Cryst.
(2008). A64, 112-122
;
_diffrn_ambient_temperature 100.00(10)
_diffrn_detector CCD
_diffrn_detector_area_resol_mean 16.0122
_diffrn_detector_type 'Oxford Diffraction Eos CCD'
_diffrn_measured_fraction_theta_full 0.995
_diffrn_measured_fraction_theta_max 0.933
_diffrn_measurement_details
;
  1 omega  -36.00  -10.00   1.0000   10.0000
omega____ theta____ kappa____ phi______ frames
    -      -29.3753  -77.0000   60.0000 26

  2 omega  -37.00   44.00   1.0000   10.0000
omega____ theta____ kappa____ phi______ frames
    -      -29.3753   38.0000 -180.0000 81

  3 omega  -95.00   -2.00   1.0000   10.0000
omega____ theta____ kappa____ phi______ frames
    -      -29.3753  -77.0000  -60.0000 93

  4 omega  -67.00  -26.00   1.0000   10.0000
omega____ theta____ kappa____ phi______ frames
    -      -29.3753   85.0000  177.0000 41

  5 omega    7.00   39.00   1.0000   10.0000
omega____ theta____ kappa____ phi______ frames
    -      -29.3753   85.0000  177.0000 32

  6 omega  -57.00   39.00   1.0000   10.0000
omega____ theta____ kappa____ phi______ frames
    -      -29.3753   77.0000   60.0000 96

  7 omega  -59.00   -1.00   1.0000   10.0000
omega____ theta____ kappa____ phi______ frames
    -      -29.3753  -77.0000 -150.0000 58

  8 omega  -94.00  -68.00   1.0000   10.0000
omega____ theta____ kappa____ phi______ frames
    -      -29.3753  -77.0000   60.0000 26

  9 omega -102.00    4.00   1.0000   10.0000
omega____ theta____ kappa____ phi______ frames
    -      -29.3753  -77.0000   90.0000 106

 10 omega -100.00   -6.00   1.0000   10.0000
omega____ theta____ kappa____ phi______ frames
    -      -29.3753  -57.0000 -150.0000 94

 11 omega -109.00  -35.00   1.0000   10.0000
omega____ theta____ kappa____ phi______ frames
    -      -29.3753 -178.0000  150.0000 74

 12 omega -100.00   -6.00   1.0000   10.0000
omega____ theta____ kappa____ phi______ frames
    -      -29.3753  -57.0000  -30.0000 94

 13 omega -112.00  -32.00   1.0000   10.0000
omega____ theta____ kappa____ phi______ frames
    -      -29.3753  178.0000  -90.0000 80

 14 omega  -50.00   44.00   1.0000   10.0000
omega____ theta____ kappa____ phi______ frames
    -      -29.3753   38.0000    0.0000 94

 15 omega -100.00  -17.00   1.0000   10.0000
omega____ theta____ kappa____ phi______ frames
    -      -29.3753  -57.0000  120.0000 83
;
_diffrn_measurement_device '\k-geometry diffractometer'
_diffrn_measurement_device_type 'Oxford Diffraction Gemini Ultra'
_diffrn_measurement_method 'phi and omega scans'
_diffrn_orient_matrix_UB_11 -0.0549469000
_diffrn_orient_matrix_UB_12 0.0493902000
_diffrn_orient_matrix_UB_13 0.0243427000
_diffrn_orient_matrix_UB_21 -0.0353693000
_diffrn_orient_matrix_UB_22 0.0058934000
_diffrn_orient_matrix_UB_23 -0.0453600000
_diffrn_orient_matrix_UB_31 -0.0443048000
_diffrn_orient_matrix_UB_32 -0.0359388000
_diffrn_orient_matrix_UB_33 0.0271528000
_diffrn_radiation_monochromator graphite
_diffrn_radiation_probe x-ray
_diffrn_radiation_type MoK\a
_diffrn_radiation_wavelength 0.71073
_diffrn_radiation_xray_symbol K-L~3~
_diffrn_reflns_av_R_equivalents 0.0328
_diffrn_reflns_av_unetI/netI 0.0315
_diffrn_reflns_limit_h_max 14
_diffrn_reflns_limit_h_min -14
_diffrn_reflns_limit_k_max 18
_diffrn_reflns_limit_k_min -18
_diffrn_reflns_limit_l_max 18
_diffrn_reflns_limit_l_min -18
_diffrn_reflns_number 34637
_diffrn_reflns_theta_full 31.00
_diffrn_reflns_theta_max 32.45
_diffrn_reflns_theta_min 3.53
_diffrn_source 'fine-focus sealed tube'
_diffrn_source_target Mo
_diffrn_source_type 'fine-focus sealed tube'
_exptl_absorpt_coefficient_mu 0.073
_exptl_absorpt_correction_T_max 1.00000
_exptl_absorpt_correction_T_min 0.95353
_exptl_absorpt_correction_type multi-scan
_exptl_absorpt_process_details
;
CrysAlisPro, Agilent Technologies,
Version 1.171.35.21 (release 20-01-2012 CrysAlis171 .NET)
(compiled Jan 23 2012,18:06:46)
Empirical absorption correction using spherical harmonics,
 implemented in SCALE3 ABSPACK scaling algorithm.
;
_exptl_crystal_colour colourless
_exptl_crystal_colour_primary colourless
_exptl_crystal_density_diffrn 1.198
_exptl_crystal_density_method 'not measured'
_exptl_crystal_description prism
_exptl_crystal_F_000 516
_exptl_crystal_size_max 0.3523
_exptl_crystal_size_mid 0.2879
_exptl_crystal_size_min 0.2188
_refine_diff_density_max 0.376
_refine_diff_density_min -0.238
_refine_diff_density_rms 0.047
_refine_ls_extinction_method none
_refine_ls_goodness_of_fit_ref 1.038
_refine_ls_hydrogen_treatment constr
_refine_ls_matrix_type full
_refine_ls_number_parameters 338
_refine_ls_number_reflns 9057
_refine_ls_number_restraints 0
_refine_ls_restrained_S_all 1.038
_refine_ls_R_factor_all 0.0661
_refine_ls_R_factor_gt 0.0485
_refine_ls_shift/su_max 0.001
_refine_ls_shift/su_mean 0.000
_refine_ls_structure_factor_coef Fsqd
_refine_ls_weighting_details 'calc w=1/[\s^2^(Fo^2^)+(0.0621P)^2^+0.3544P] where P=(Fo^2^+2Fc^2^)/3'
_refine_ls_weighting_scheme calc
_refine_ls_wR_factor_gt 0.1204
_refine_ls_wR_factor_ref 0.1344
_reflns_number_gt 6983
_reflns_number_total 9057
_reflns_threshold_expression >2sigma(I)
_cod_data_source_file cs5b00387_si_003.cif
_cod_data_source_block cs1891
_cod_original_cell_volume 1347.79(9)
_cod_database_code 4512822
_chemical_oxdiff_formula 'C31 H32 B2 N2 O2'
_chemical_oxdiff_usercomment 'Amanda Nelson/Webster Santos (BDA 2.1a-16)'

loop_
_space_group_symop_id
_space_group_symop_operation_xyz
1 'x, y, z'
2 '-x, -y, -z'

loop_
_atom_site_label
_atom_site_type_symbol
_atom_site_fract_x
_atom_site_fract_y
_atom_site_fract_z
_atom_site_U_iso_or_equiv
_atom_site_adp_type
_atom_site_occupancy
_atom_site_symmetry_multiplicity
_atom_site_calc_flag
_atom_site_refinement_flags
N1 N 0.27731(9) 0.91832(7) 0.41834(7) 0.01854(17) Uani 1 1 d .
H1 H 0.2447 0.9292 0.4894 0.022 Uiso 1 1 calc R
O1 O -0.04271(9) 1.03749(6) 0.16998(6) 0.02018(15) Uani 1 1 d .
O2 O -0.18164(9) 1.05404(7) 0.34406(6) 0.02387(17) Uani 1 1 d .
N2 N 0.27952(9) 0.98665(8) 0.23188(7) 0.01932(17) Uani 1 1 d .
H2 H 0.2475 1.0408 0.1848 0.023 Uiso 1 1 calc R
C13 C 0.43642(11) 0.79809(9) 0.26788(8) 0.01862(18) Uani 1 1 d .
C3 C 0.09516(11) 1.12212(9) 0.38760(8) 0.01799(18) Uani 1 1 d .
H3A H 0.0272 1.1044 0.4542 0.022 Uiso 1 1 calc R
H3B H 0.1423 1.1788 0.4076 0.022 Uiso 1 1 calc R
C2 C 0.00536(11) 1.27836(8) 0.25080(8) 0.01672(17) Uani 1 1 d .
C26 C -0.08380(11) 1.32092(8) 0.16412(8) 0.01770(18) Uani 1 1 d .
C1 C 0.00613(10) 1.17492(8) 0.30033(8) 0.01632(17) Uani 1 1 d .
C27 C -0.01842(13) 1.36118(9) 0.06324(9) 0.0228(2) Uani 1 1 d .
H27 H 0.0803 1.3679 0.0525 0.027 Uiso 1 1 calc R
C4 C 0.38229(11) 0.81480(9) 0.38316(8) 0.01823(18) Uani 1 1 d .
C14 C -0.10732(12) 0.93898(9) 0.18712(8) 0.01936(19) Uani 1 1 d .
C20 C 0.08897(12) 1.35620(9) 0.27917(8) 0.01936(19) Uani 1 1 d .
C31 C -0.23123(12) 1.31666(9) 0.17888(9) 0.0214(2) Uani 1 1 d .
H31 H -0.2791 1.2927 0.2478 0.026 Uiso 1 1 calc R
C12 C 0.38558(11) 0.88540(9) 0.19102(8) 0.01928(19) Uani 1 1 d .
C15 C -0.23828(12) 0.97918(10) 0.28620(9) 0.0225(2) Uani 1 1 d .
C8 C 0.54483(11) 0.69355(9) 0.22927(10) 0.0233(2) Uani 1 1 d .
B2 B -0.07714(12) 1.09176(9) 0.26803(9) 0.01629(19) Uani 1 1 d .
B1 B 0.22028(12) 1.00704(10) 0.34581(9) 0.0175(2) Uani 1 1 d .
C5 C 0.43618(13) 0.72986(9) 0.45630(9) 0.0242(2) Uani 1 1 d .
H5 H 0.4003 0.7409 0.5330 0.029 Uiso 1 1 calc R
C11 C 0.44257(12) 0.86871(11) 0.07993(9) 0.0260(2) Uani 1 1 d .
H11 H 0.4095 0.9272 0.0286 0.031 Uiso 1 1 calc R
C29 C -0.24084(15) 1.38373(10) -0.00659(10) 0.0303(3) Uani 1 1 d .
H29 H -0.2931 1.4033 -0.0650 0.036 Uiso 1 1 calc R
C28 C -0.09615(15) 1.39153(10) -0.02144(9) 0.0281(2) Uani 1 1 d .
H28 H -0.0498 1.4178 -0.0898 0.034 Uiso 1 1 calc R
C9 C 0.59948(13) 0.67908(11) 0.11447(10) 0.0293(2) Uani 1 1 d .
H9 H 0.6710 0.6095 0.0874 0.035 Uiso 1 1 calc R
C16 C 0.01426(14) 0.83514(10) 0.21445(11) 0.0304(2) Uani 1 1 d .
H16A H 0.1026 0.8238 0.1552 0.046 Uiso 1 1 calc R
H16B H -0.0216 0.7658 0.2225 0.046 Uiso 1 1 calc R
H16C H 0.0400 0.8490 0.2833 0.046 Uiso 1 1 calc R
C6 C 0.54398(13) 0.62730(10) 0.41716(11) 0.0287(2) Uani 1 1 d .
H6 H 0.5811 0.5700 0.4681 0.034 Uiso 1 1 calc R
C10 C 0.54970(13) 0.76480(12) 0.04297(10) 0.0307(3) Uani 1 1 d .
H10 H 0.5882 0.7542 -0.0335 0.037 Uiso 1 1 calc R
C17 C -0.15160(16) 0.91907(11) 0.08234(9) 0.0303(3) Uani 1 1 d .
H17A H -0.2126 0.9921 0.0573 0.045 Uiso 1 1 calc R
H17B H -0.2090 0.8620 0.0960 0.045 Uiso 1 1 calc R
H17C H -0.0620 0.8903 0.0258 0.045 Uiso 1 1 calc R
C30 C -0.30887(14) 1.34720(10) 0.09376(10) 0.0280(2) Uani 1 1 d .
H30 H -0.4086 1.3429 0.1046 0.034 Uiso 1 1 calc R
C25 C 0.24358(13) 1.32193(12) 0.26775(10) 0.0302(3) Uani 1 1 d .
H25 H 0.2989 1.2473 0.2403 0.036 Uiso 1 1 calc R
C18 C -0.27180(16) 0.88302(12) 0.36379(10) 0.0337(3) Uani 1 1 d .
H18A H -0.1841 0.8443 0.3946 0.051 Uiso 1 1 calc R
H18B H -0.2970 0.8269 0.3236 0.051 Uiso 1 1 calc R
H18C H -0.3559 0.9157 0.4233 0.051 Uiso 1 1 calc R
C7 C 0.59643(13) 0.60838(10) 0.30696(11) 0.0284(2) Uani 1 1 d .
H7 H 0.6678 0.5378 0.2824 0.034 Uiso 1 1 calc R
C21 C 0.01188(15) 1.46579(10) 0.31985(11) 0.0309(3) Uani 1 1 d .
H21 H -0.0932 1.4911 0.3276 0.037 Uiso 1 1 calc R
C19 C -0.37934(14) 1.05519(12) 0.25247(13) 0.0374(3) Uani 1 1 d .
H19A H -0.4503 1.0916 0.3176 0.056 Uiso 1 1 calc R
H19B H -0.4240 1.0076 0.2173 0.056 Uiso 1 1 calc R
H19C H -0.3543 1.1152 0.2008 0.056 Uiso 1 1 calc R
C24 C 0.31737(16) 1.39634(15) 0.29636(12) 0.0405(3) Uani 1 1 d .
H24 H 0.4226 1.3721 0.2878 0.049 Uiso 1 1 calc R
C22 C 0.08634(18) 1.53929(11) 0.34942(13) 0.0393(3) Uani 1 1 d .
H22 H 0.0316 1.6134 0.3783 0.047 Uiso 1 1 calc R
C23 C 0.23913(18) 1.50483(13) 0.33694(11) 0.0399(3) Uani 1 1 d .
H23 H 0.2900 1.5553 0.3561 0.048 Uiso 1 1 calc R

loop_
_atom_site_aniso_label
_atom_site_aniso_U_11
_atom_site_aniso_U_22
_atom_site_aniso_U_33
_atom_site_aniso_U_23
_atom_site_aniso_U_13
_atom_site_aniso_U_12
N1 0.0188(4) 0.0188(4) 0.0163(4) -0.0005(3) -0.0018(3) -0.0037(3)
O1 0.0263(4) 0.0188(3) 0.0177(3) -0.0014(3) -0.0025(3) -0.0109(3)
O2 0.0280(4) 0.0282(4) 0.0198(3) -0.0072(3) 0.0015(3) -0.0178(3)
N2 0.0179(4) 0.0214(4) 0.0176(4) 0.0006(3) -0.0042(3) -0.0035(3)
C13 0.0148(4) 0.0193(4) 0.0230(5) -0.0041(3) -0.0037(3) -0.0058(3)
C3 0.0178(4) 0.0184(4) 0.0181(4) -0.0005(3) -0.0046(3) -0.0047(3)
C2 0.0161(4) 0.0159(4) 0.0185(4) -0.0022(3) -0.0025(3) -0.0054(3)
C26 0.0223(5) 0.0119(4) 0.0199(4) -0.0020(3) -0.0058(3) -0.0047(3)
C1 0.0150(4) 0.0159(4) 0.0180(4) -0.0023(3) -0.0025(3) -0.0043(3)
C27 0.0303(5) 0.0175(5) 0.0219(5) -0.0020(4) -0.0039(4) -0.0090(4)
C4 0.0165(4) 0.0170(4) 0.0221(4) -0.0002(3) -0.0041(3) -0.0060(3)
C14 0.0244(5) 0.0172(4) 0.0190(4) -0.0017(3) -0.0046(4) -0.0092(4)
C20 0.0233(5) 0.0186(4) 0.0200(4) 0.0018(3) -0.0068(4) -0.0106(4)
C31 0.0212(5) 0.0190(5) 0.0246(5) -0.0010(4) -0.0070(4) -0.0045(4)
C12 0.0154(4) 0.0238(5) 0.0199(4) -0.0036(4) -0.0038(3) -0.0065(4)
C15 0.0244(5) 0.0240(5) 0.0235(5) -0.0045(4) -0.0032(4) -0.0138(4)
C8 0.0165(4) 0.0214(5) 0.0333(6) -0.0089(4) -0.0044(4) -0.0055(4)
B2 0.0162(5) 0.0148(5) 0.0180(5) 0.0002(4) -0.0046(4) -0.0038(4)
B1 0.0158(5) 0.0184(5) 0.0188(5) 0.0001(4) -0.0036(4) -0.0057(4)
C5 0.0253(5) 0.0198(5) 0.0277(5) 0.0041(4) -0.0073(4) -0.0064(4)
C11 0.0215(5) 0.0369(6) 0.0203(5) -0.0060(4) -0.0033(4) -0.0083(4)
C29 0.0457(7) 0.0192(5) 0.0293(6) -0.0018(4) -0.0203(5) -0.0043(5)
C28 0.0473(7) 0.0185(5) 0.0203(5) -0.0002(4) -0.0089(5) -0.0104(5)
C9 0.0204(5) 0.0306(6) 0.0368(6) -0.0167(5) -0.0002(4) -0.0070(4)
C16 0.0315(6) 0.0176(5) 0.0430(7) -0.0042(4) -0.0119(5) -0.0041(4)
C6 0.0263(5) 0.0179(5) 0.0431(7) 0.0041(4) -0.0123(5) -0.0050(4)
C10 0.0237(5) 0.0435(7) 0.0254(5) -0.0158(5) 0.0008(4) -0.0108(5)
C17 0.0451(7) 0.0314(6) 0.0217(5) -0.0030(4) -0.0101(5) -0.0189(5)
C30 0.0278(5) 0.0238(5) 0.0348(6) -0.0029(4) -0.0155(5) -0.0034(4)
C25 0.0229(5) 0.0413(7) 0.0292(6) -0.0070(5) -0.0004(4) -0.0156(5)
C18 0.0460(7) 0.0405(7) 0.0253(5) 0.0001(5) -0.0031(5) -0.0321(6)
C7 0.0211(5) 0.0185(5) 0.0462(7) -0.0059(4) -0.0093(5) -0.0029(4)
C21 0.0360(6) 0.0172(5) 0.0460(7) -0.0009(5) -0.0233(5) -0.0062(4)
C19 0.0210(5) 0.0321(6) 0.0624(9) -0.0120(6) -0.0107(5) -0.0081(5)
C24 0.0318(7) 0.0634(10) 0.0368(7) -0.0034(6) -0.0043(5) -0.0313(7)
C22 0.0598(9) 0.0195(5) 0.0517(8) 0.0034(5) -0.0343(7) -0.0157(6)
C23 0.0578(9) 0.0447(8) 0.0377(7) 0.0103(6) -0.0234(6) -0.0391(7)

loop_
_atom_type_symbol
_atom_type_description
_atom_type_scat_dispersion_real
_atom_type_scat_dispersion_imag
_atom_type_scat_source
C C 0.0033 0.0016 'International Tables Vol C Tables 4.2.6.8 and 6.1.1.4'
H H 0.0000 0.0000 'International Tables Vol C Tables 4.2.6.8 and 6.1.1.4'
B B 0.0013 0.0007 'International Tables Vol C Tables 4.2.6.8 and 6.1.1.4'
N N 0.0061 0.0033 'International Tables Vol C Tables 4.2.6.8 and 6.1.1.4'
O O 0.0106 0.0060 'International Tables Vol C Tables 4.2.6.8 and 6.1.1.4'

loop_
_exptl_crystal_face_index_h
_exptl_crystal_face_index_k
_exptl_crystal_face_index_l
_exptl_crystal_face_perp_dist
_exptl_oxdiff_crystal_face_indexfrac_h
_exptl_oxdiff_crystal_face_indexfrac_k
_exptl_oxdiff_crystal_face_indexfrac_l
_exptl_oxdiff_crystal_face_x
_exptl_oxdiff_crystal_face_y
_exptl_oxdiff_crystal_face_z
0 1 0 0.1094 -0.0000 1.0000 0.0000 0.0494 0.0059 -0.0359
0 -1 0 0.1094 0.0000 -1.0000 -0.0000 -0.0494 -0.0059 0.0359
-1 0 0 0.1238 -1.0000 0.0000 0.0000 0.0549 0.0354 0.0443
1 0 0 0.1088 1.0000 -0.0000 -0.0000 -0.0549 -0.0354 -0.0443
0 0 -1 0.1027 0.0000 -0.0000 -1.0000 -0.0243 0.0454 -0.0272
5 1 17 0.1300 5.0000 1.0000 17.0000 0.1885 -0.9421 0.2041

loop_
_geom_angle_atom_site_label_1
_geom_angle_atom_site_label_2
_geom_angle_atom_site_label_3
_geom_angle
C4 N1 B1 123.40(9)
B2 O1 C14 107.06(8)
B2 O2 C15 107.18(8)
C12 N2 B1 123.44(9)
C12 C13 C4 120.96(9)
C8 C13 C4 119.53(10)
C8 C13 C12 119.50(9)
C1 C3 B1 111.50(8)
C26 C2 C20 116.73(8)
C1 C2 C26 120.01(9)
C1 C2 C20 123.25(9)
C27 C26 C2 120.25(9)
C31 C26 C2 121.49(9)
C31 C26 C27 118.19(10)
C3 C1 B2 112.19(8)
C2 C1 C3 124.45(9)
C2 C1 B2 123.24(9)
C28 C27 C26 120.77(11)
N1 C4 C13 118.15(9)
C5 C4 N1 121.97(9)
C5 C4 C13 119.87(9)
O1 C14 C15 102.15(8)
O1 C14 C16 106.29(8)
O1 C14 C17 108.72(8)
C16 C14 C15 112.90(9)
C17 C14 C15 115.27(9)
C17 C14 C16 110.70(9)
C25 C20 C2 122.16(10)
C21 C20 C2 119.72(10)
C21 C20 C25 118.12(10)
C30 C31 C26 120.83(10)
N2 C12 C13 117.88(9)
C11 C12 N2 122.13(10)
C11 C12 C13 119.99(10)
O2 C15 C14 101.61(8)
O2 C15 C18 108.64(9)
O2 C15 C19 106.86(9)
C18 C15 C14 114.85(10)
C18 C15 C19 111.05(10)
C19 C15 C14 113.00(10)
C9 C8 C13 118.85(11)
C7 C8 C13 118.81(10)
C7 C8 C9 122.32(10)
O1 B2 O2 112.76(9)
O1 B2 C1 125.20(9)
O2 B2 C1 121.48(9)
N1 B1 N2 116.14(9)
N1 B1 C3 122.54(9)
N2 B1 C3 121.31(9)
C4 C5 C6 120.06(11)
C12 C11 C10 119.86(11)
C30 C29 C28 119.70(11)
C29 C28 C27 120.34(11)
C10 C9 C8 120.26(10)
C7 C6 C5 121.28(11)
C9 C10 C11 121.53(11)
C29 C30 C31 120.12(11)
C24 C25 C20 120.50(12)
C6 C7 C8 120.44(10)
C20 C21 C22 121.05(12)
C23 C24 C25 120.68(13)
C23 C22 C21 120.29(13)
C22 C23 C24 119.36(11)

loop_
_geom_bond_atom_site_label_1
_geom_bond_atom_site_label_2
_geom_bond_distance
N1 C4 1.3920(13)
N1 B1 1.4157(14)
O1 C14 1.4694(12)
O1 B2 1.3611(13)
O2 C15 1.4721(12)
O2 B2 1.3761(13)
N2 C12 1.3945(13)
N2 B1 1.4241(14)
C13 C4 1.4284(14)
C13 C12 1.4250(15)
C13 C8 1.4241(14)
C3 C1 1.5199(14)
C3 B1 1.5888(15)
C2 C26 1.4937(14)
C2 C1 1.3501(14)
C2 C20 1.4964(13)
C26 C27 1.3989(14)
C26 C31 1.3978(15)
C1 B2 1.5650(14)
C27 C28 1.3902(16)
C4 C5 1.3847(14)
C14 C15 1.5522(15)
C14 C16 1.5237(16)
C14 C17 1.5126(15)
C20 C25 1.3968(16)
C20 C21 1.3892(16)
C31 C30 1.3945(15)
C12 C11 1.3830(14)
C15 C18 1.5163(16)
C15 C19 1.5257(18)
C8 C9 1.4206(16)
C8 C7 1.4192(17)
C5 C6 1.4066(16)
C11 C10 1.4087(17)
C29 C28 1.3857(19)
C29 C30 1.3851(18)
C9 C10 1.3650(19)
C6 C7 1.3706(19)
C25 C24 1.3938(17)
C21 C22 1.3946(16)
C24 C23 1.380(2)
C22 C23 1.379(2)
